data_7017607
loop_
_publ_author_name
'Ma, Yun-Sheng'
'Tang, Xiao-Yan'
'Yin, Wen-Yu'
'Wu, Bin'
'Xue, Feng-Feng'
'Yuan, Rong-Xin'
'Roy, Soumyajit'

_publ_section_title
;
 Zinc and cadmium 2-pyrazinephosphonates: Syntheses, structures and
 luminescent properties.
;
_journal_issue 8
_journal_name_full 'Dalton transactions (Cambridge, England : 2003)'
_journal_page_first 2340
_journal_page_last 2345
_journal_paper_doi 10.1039/c1dt11250c
_journal_volume 41
_journal_year 2012
_chemical_formula_moiety 'C4 H3 N2 O3 P Zn'
_chemical_formula_sum 'C4 H3 N2 O3 P Zn'
_chemical_formula_weight 223.42
_chemical_name_systematic
;
?
;
_space_group_IT_number 14
_symmetry_cell_setting monoclinic
_symmetry_space_group_name_Hall '-P 2yn'
_symmetry_space_group_name_H-M 'P 1 21/n 1'
_atom_sites_solution_hydrogens geom
_atom_sites_solution_primary direct
_atom_sites_solution_secondary difmap
_audit_creation_method SHELXL-97
_cell_angle_alpha 90.00
_cell_angle_beta 101.70(3)
_cell_angle_gamma 90.00
_cell_formula_units_Z 4
_cell_length_a 7.5642(15)
_cell_length_b 8.0244(16)
_cell_length_c 10.407(2)
_cell_measurement_temperature 293(2)
_cell_volume 618.6(2)
_computing_cell_refinement CrystalClear
_computing_data_collection 'CrystalClear (Rigaku, 2005)'
_computing_data_reduction CrystalClear
_computing_molecular_graphics 'Bruker SHELXTL/PC (Sheldrick, 1999)'
_computing_publication_material 'Bruker SHELXTL/PC and PLATON (Spek, 2003)'
_computing_structure_refinement 'SHELXL-97 (Sheldrick, 2008)'
_computing_structure_solution 'SHELXS-97 (Sheldrick, 2008)'
_diffrn_ambient_temperature 293(2)
_diffrn_measured_fraction_theta_full 1.000
_diffrn_measured_fraction_theta_max 1.000
_diffrn_radiation_monochromator graphite
_diffrn_radiation_source 'fine-focus sealed tube'
_diffrn_radiation_type MoK\a
_diffrn_radiation_wavelength 0.71073
_diffrn_reflns_av_R_equivalents 0.0326
_diffrn_reflns_av_sigmaI/netI 0.0257
_diffrn_reflns_limit_h_max 9
_diffrn_reflns_limit_h_min -9
_diffrn_reflns_limit_k_max 10
_diffrn_reflns_limit_k_min -10
_diffrn_reflns_limit_l_max 13
_diffrn_reflns_limit_l_min -13
_diffrn_reflns_number 6244
_diffrn_reflns_theta_full 27.48
_diffrn_reflns_theta_max 27.48
_diffrn_reflns_theta_min 3.05
_exptl_absorpt_coefficient_mu 4.174
_exptl_absorpt_correction_T_max 0.431
_exptl_absorpt_correction_T_min 0.38
_exptl_absorpt_correction_type multi-scan
_exptl_absorpt_process_details 'CrystalClear (Rigaku, 2005)'
_exptl_crystal_colour colorless
_exptl_crystal_density_diffrn 2.399
_exptl_crystal_density_method 'not measured'
_exptl_crystal_description block
_exptl_crystal_F_000 440
_exptl_crystal_size_max 0.30
_exptl_crystal_size_mid 0.2
_exptl_crystal_size_min 0.2
_refine_diff_density_max 0.467
_refine_diff_density_min -0.404
_refine_diff_density_rms 0.091
_refine_ls_extinction_coef 0.0207(13)
_refine_ls_extinction_expression Fc^*^=kFc[1+0.001xFc^2^\l^3^/sin(2\q)]^-1/4^
_refine_ls_extinction_method SHELXL
_refine_ls_goodness_of_fit_ref 1.053
_refine_ls_hydrogen_treatment constr
_refine_ls_matrix_type full
_refine_ls_number_parameters 101
_refine_ls_number_reflns 1418
_refine_ls_number_restraints 0
_refine_ls_restrained_S_all 1.053
_refine_ls_R_factor_all 0.0292
_refine_ls_R_factor_gt 0.0258
_refine_ls_shift/su_max 0.001
_refine_ls_shift/su_mean 0.000
_refine_ls_structure_factor_coef Fsqd
_refine_ls_weighting_details 'calc w=1/[\s^2^(Fo^2^)+(0.0299P)^2^+0.7908P] where P=(Fo^2^+2Fc^2^)/3'
_refine_ls_weighting_scheme calc
_refine_ls_wR_factor_gt 0.0621
_refine_ls_wR_factor_ref 0.0634
_reflns_number_gt 1302
_reflns_number_total 1418
_reflns_threshold_expression >2sigma(I)
_cod_data_source_file c1dt11250c.txt
_cod_data_source_block zn
_cod_original_sg_symbol_H-M 'P 21/n'
_cod_database_code 7017607

loop_
_symmetry_equiv_pos_as_xyz
'x, y, z'
'-x+1/2, y+1/2, -z+1/2'
'-x, -y, -z'
'x-1/2, -y-1/2, z-1/2'

loop_
_atom_site_label
_atom_site_type_symbol
_atom_site_fract_x
_atom_site_fract_y
_atom_site_fract_z
_atom_site_U_iso_or_equiv
_atom_site_adp_type
_atom_site_occupancy
_atom_site_symmetry_multiplicity
_atom_site_calc_flag
_atom_site_refinement_flags
Zn1 Zn 0.64420(4) 0.28659(4) 0.60505(3) 0.01455(13) Uani 1 1 d .
P1 P 0.79094(9) 0.18208(8) 0.89101(6) 0.01334(16) Uani 1 1 d .
O1 O 0.8221(3) 0.1923(3) 0.75200(19) 0.0221(4) Uani 1 1 d .
O2 O 0.9189(3) 0.2872(2) 0.98961(18) 0.0191(4) Uani 1 1 d .
O3 O 0.7737(3) 0.0061(2) 0.94032(19) 0.0198(4) Uani 1 1 d .
N1 N 0.4920(3) 0.3440(3) 0.7644(2) 0.0155(4) Uani 1 1 d .
N2 N 0.3020(3) 0.3225(3) 0.9665(2) 0.0169(4) Uani 1 1 d .
C2 C 0.5671(3) 0.2739(3) 0.8806(2) 0.0138(5) Uani 1 1 d .
C3 C 0.4705(3) 0.2660(3) 0.9805(3) 0.0179(5) Uani 1 1 d .
H3 H 0.5257 0.2194 1.0604 0.021 Uiso 1 1 calc R
C4 C 0.2319(4) 0.3991(3) 0.8529(3) 0.0200(6) Uani 1 1 d .
H4 H 0.1168 0.4447 0.8410 0.024 Uiso 1 1 calc R
C5 C 0.3270(4) 0.4115(3) 0.7533(3) 0.0196(5) Uani 1 1 d .
H5 H 0.2758 0.4680 0.6768 0.023 Uiso 1 1 calc R

loop_
_atom_site_aniso_label
_atom_site_aniso_U_11
_atom_site_aniso_U_22
_atom_site_aniso_U_33
_atom_site_aniso_U_23
_atom_site_aniso_U_13
_atom_site_aniso_U_12
Zn1 0.01206(18) 0.01999(19) 0.01134(17) 0.00178(11) 0.00179(11) -0.00099(11)
P1 0.0104(3) 0.0187(3) 0.0110(3) 0.0015(2) 0.0024(2) 0.0023(2)
O1 0.0181(10) 0.0349(11) 0.0144(9) 0.0044(8) 0.0059(8) 0.0105(8)
O2 0.0123(9) 0.0235(10) 0.0200(10) -0.0004(7) -0.0002(7) 0.0008(7)
O3 0.0224(10) 0.0179(9) 0.0211(10) 0.0011(7) 0.0092(8) 0.0048(8)
N1 0.0123(10) 0.0200(11) 0.0139(10) 0.0009(8) 0.0022(8) 0.0002(8)
N2 0.0128(10) 0.0226(11) 0.0155(10) 0.0013(9) 0.0035(8) 0.0011(8)
C2 0.0110(12) 0.0169(12) 0.0127(11) 0.0002(9) 0.0001(9) -0.0013(9)
C3 0.0138(13) 0.0258(14) 0.0134(12) 0.0028(10) 0.0012(10) 0.0016(10)
C4 0.0155(13) 0.0226(13) 0.0223(13) 0.0034(11) 0.0048(11) 0.0044(10)
C5 0.0159(13) 0.0261(14) 0.0159(12) 0.0052(10) 0.0013(10) 0.0036(11)

loop_
_atom_type_symbol
_atom_type_description
_atom_type_scat_dispersion_real
_atom_type_scat_dispersion_imag
_atom_type_scat_source
C C 0.0033 0.0016 'International Tables Vol C Tables 4.2.6.8 and 6.1.1.4'
H H 0.0000 0.0000 'International Tables Vol C Tables 4.2.6.8 and 6.1.1.4'
N N 0.0061 0.0033 'International Tables Vol C Tables 4.2.6.8 and 6.1.1.4'
O O 0.0106 0.0060 'International Tables Vol C Tables 4.2.6.8 and 6.1.1.4'
P P 0.1023 0.0942 'International Tables Vol C Tables 4.2.6.8 and 6.1.1.4'
Zn Zn 0.2839 1.4301 'International Tables Vol C Tables 4.2.6.8 and 6.1.1.4'

loop_
_geom_angle_atom_site_label_1
_geom_angle_atom_site_label_2
_geom_angle_atom_site_label_3
_geom_angle
_geom_angle_site_symmetry_1
_geom_angle_site_symmetry_3
O3 Zn1 O2 113.68(8) 2_656 4_565
O3 Zn1 O1 109.42(9) 2_656 .
O2 Zn1 O1 136.80(9) 4_565 .
O3 Zn1 N2 87.68(8) 2_656 4_665
O2 Zn1 N2 89.88(8) 4_565 4_665
O1 Zn1 N2 88.88(8) . 4_665
O3 Zn1 N1 103.21(8) 2_656 .
O2 Zn1 N1 90.14(8) 4_565 .
O1 Zn1 N1 82.96(8) . .
N2 Zn1 N1 168.07(8) 4_665 .
O1 P1 O2 114.50(12) . .
O1 P1 O3 114.47(11) . .
O2 P1 O3 112.07(11) . .
O1 P1 C2 104.05(12) . .
O2 P1 C2 105.81(11) . .
O3 P1 C2 104.66(11) . .
P1 O1 Zn1 123.22(12) . .
P1 O2 Zn1 126.97(12) . 4_666
P1 O3 Zn1 134.67(12) . 2_646
C5 N1 C2 117.4(2) . .
C5 N1 Zn1 128.61(18) . .
C2 N1 Zn1 112.95(16) . .
C3 N2 C4 116.8(2) . .
C3 N2 Zn1 114.92(18) . 4_566
C4 N2 Zn1 125.59(18) . 4_566
N1 C2 C3 120.0(2) . .
N1 C2 P1 115.92(19) . .
C3 C2 P1 123.93(19) . .
N2 C3 C2 122.6(2) . .
N2 C3 H3 118.7 . .
C2 C3 H3 118.7 . .
N2 C4 C5 121.4(2) . .
N2 C4 H4 119.3 . .
C5 C4 H4 119.3 . .
N1 C5 C4 121.5(2) . .
N1 C5 H5 119.2 . .
C4 C5 H5 119.2 . .

loop_
_geom_bond_atom_site_label_1
_geom_bond_atom_site_label_2
_geom_bond_distance
_geom_bond_site_symmetry_2
Zn1 O3 1.9566(18) 2_656
Zn1 O2 1.967(2) 4_565
Zn1 O1 1.971(2) .
Zn1 N2 2.229(2) 4_665
Zn1 N1 2.250(2) .
P1 O1 1.5144(19) .
P1 O2 1.516(2) .
P1 O3 1.5175(19) .
P1 C2 1.830(3) .
O2 Zn1 1.967(2) 4_666
O3 Zn1 1.9566(18) 2_646
N1 C5 1.344(3) .
N1 C2 1.349(3) .
N2 C3 1.333(3) .
N2 C4 1.342(3) .
N2 Zn1 2.229(2) 4_566
C2 C3 1.388(4) .
C3 H3 0.9300 .
C4 C5 1.380(4) .
C4 H4 0.9300 .
C5 H5 0.9300 .
